data_4519169
loop_
_publ_author_name
'Xue, Yuan'
'Park, Han Seul'
'Jiang, Chao'
'Yu, Jin-Quan'

_publ_section_title
;
 Palladium-Catalyzed \b-C(sp3)--H Nitrooxylation of Ketones and Amides
 Using Practical Oxidants
;
_journal_issue 22
_journal_name_full 'ACS Catalysis'
_journal_page_first 14188
_journal_page_last 14193
_journal_paper_doi 10.1021/acscatal.1c04188
_journal_volume 11
_journal_year 2021
_chemical_formula_sum 'C33 H28 F7 N2 O2 P Pd'
_chemical_formula_weight 754.94
_space_group_crystal_system triclinic
_space_group_IT_number 2
_space_group_name_Hall '-P 1'
_space_group_name_H-M_alt 'P -1'
_atom_sites_solution_hydrogens geom
_audit_creation_method SHELXL-2018/3
_cell_angle_alpha 102.4920(10)
_cell_angle_beta 90.6450(10)
_cell_angle_gamma 99.7460(10)
_cell_formula_units_Z 4
_cell_length_a 10.2240(3)
_cell_length_b 15.6567(5)
_cell_length_c 20.8337(7)
_cell_measurement_reflns_used 9968
_cell_measurement_temperature 296(2)
_cell_measurement_theta_max 27.48
_cell_measurement_theta_min 2.30
_cell_volume 3205.02(18)
_computing_structure_refinement 'SHELXL-2018/3 (Sheldrick, 2018)'
_computing_structure_solution 'SHELXT 2014/5 (Sheldrick, 2014)'
_diffrn_ambient_temperature 296(2)
_diffrn_measured_fraction_theta_full 0.990
_diffrn_measured_fraction_theta_max 0.990
_diffrn_measurement_device_type 'Bruker APEX-II CCD'
_diffrn_measurement_method '\f and \w scans'
_diffrn_radiation_type MoK\a
_diffrn_radiation_wavelength 0.71073
_diffrn_reflns_av_R_equivalents 0.0460
_diffrn_reflns_av_unetI/netI 0.0643
_diffrn_reflns_Laue_measured_fraction_full 0.990
_diffrn_reflns_Laue_measured_fraction_max 0.990
_diffrn_reflns_limit_h_max 11
_diffrn_reflns_limit_h_min -12
_diffrn_reflns_limit_k_max 18
_diffrn_reflns_limit_k_min -18
_diffrn_reflns_limit_l_max 24
_diffrn_reflns_limit_l_min -17
_diffrn_reflns_number 23917
_diffrn_reflns_point_group_measured_fraction_full 0.990
_diffrn_reflns_point_group_measured_fraction_max 0.990
_diffrn_reflns_theta_full 25.010
_diffrn_reflns_theta_max 25.010
_diffrn_reflns_theta_min 2.005
_exptl_absorpt_coefficient_mu 0.703
_exptl_crystal_colour yellow
_exptl_crystal_density_diffrn 1.565
_exptl_crystal_description block
_exptl_crystal_F_000 1520
_exptl_crystal_size_max 0.160
_exptl_crystal_size_mid 0.110
_exptl_crystal_size_min 0.090
_refine_diff_density_max 0.338
_refine_diff_density_min -0.478
_refine_diff_density_rms 0.078
_refine_ls_extinction_method none
_refine_ls_goodness_of_fit_ref 1.041
_refine_ls_hydrogen_treatment constr
_refine_ls_matrix_type full
_refine_ls_number_parameters 920
_refine_ls_number_reflns 11187
_refine_ls_number_restraints 139
_refine_ls_restrained_S_all 1.055
_refine_ls_R_factor_all 0.0496
_refine_ls_R_factor_gt 0.0371
_refine_ls_shift/su_max 0.005
_refine_ls_shift/su_mean 0.000
_refine_ls_structure_factor_coef Fsqd
_refine_ls_weighting_details 'w=1/[\s^2^(Fo^2^)+(0.0290P)^2^+1.2850P] where P=(Fo^2^+2Fc^2^)/3'
_refine_ls_weighting_scheme calc
_refine_ls_wR_factor_gt 0.0820
_refine_ls_wR_factor_ref 0.0912
_reflns_Friedel_coverage 0.000
_reflns_number_gt 9179
_reflns_number_total 11187
_reflns_threshold_expression 'I > 2\s(I)'
_cod_data_source_file cs1c04188_si_002.cif
_cod_data_source_block 20190905LI_NLG_JC3a_1_0m_a
_cod_database_code 4519169
_shelx_shelxl_version_number 2018/3
_shelx_space_group_comment
;
The symmetry employed for this shelxl refinement is uniquely defined
by the following loop, which should always be used as a source of
symmetry information in preference to the above space-group names.
They are only intended as comments.
;
_shelx_estimated_absorpt_t_min 0.896
_shelx_estimated_absorpt_t_max 0.939

loop_
_space_group_symop_operation_xyz
'x, y, z'
'-x, -y, -z'

loop_
_atom_site_label
_atom_site_type_symbol
_atom_site_fract_x
_atom_site_fract_y
_atom_site_fract_z
_atom_site_U_iso_or_equiv
_atom_site_adp_type
_atom_site_occupancy
_atom_site_site_symmetry_order
_atom_site_calc_flag
_atom_site_refinement_flags_posn
_atom_site_refinement_flags_adp
_atom_site_refinement_flags_occupancy
_atom_site_disorder_assembly
_atom_site_disorder_group
C1 C 0.8313(5) 0.5291(3) 0.7518(3) 0.0557(13) Uani 1 1 d . . . . .
C2 C 0.8724(3) 0.6112(2) 0.7250(2) 0.0373(9) Uani 1 1 d . . . . .
C3 C 0.9545(3) 0.6113(2) 0.6727(2) 0.0348(9) Uani 1 1 d . . . . .
C4 C 0.9926(3) 0.6874(2) 0.64907(19) 0.0292(8) Uani 1 1 d . . . . .
C5 C 0.9524(3) 0.7672(2) 0.67567(18) 0.0256(7) Uani 1 1 d . . . . .
C6 C 0.8713(3) 0.7661(2) 0.72860(19) 0.0337(9) Uani 1 1 d . . . . .
C7 C 0.8334(3) 0.6906(2) 0.7523(2) 0.0381(9) Uani 1 1 d . . . . .
C8 C 1.0820(3) 0.9069(2) 0.68571(19) 0.0277(8) Uani 1 1 d . . . . .
C9 C 1.1325(3) 0.9834(2) 0.65357(19) 0.0313(8) Uani 1 1 d . . . . .
H9A H 1.057300 1.003520 0.636486 0.038 Uiso 1 1 calc R U . . .
H9B H 1.180747 1.032491 0.686543 0.038 Uiso 1 1 calc R U . . .
C10 C 1.2053(3) 0.8925(2) 0.49228(19) 0.0264(8) Uani 1 1 d . . . . .
C11 C 1.3491(3) 0.9283(2) 0.4870(2) 0.0420(10) Uani 1 1 d . . . . .
H11A H 1.357060 0.975797 0.464067 0.063 Uiso 1 1 calc R U . . .
H11B H 1.391801 0.881833 0.463297 0.063 Uiso 1 1 calc R U . . .
H11C H 1.390799 0.950353 0.530337 0.063 Uiso 1 1 calc R U . . .
C12 C 1.1206(3) 0.8334(2) 0.43456(19) 0.0311(8) Uani 1 1 d . . . . .
C13 C 1.1546(4) 0.8632(3) 0.3704(2) 0.0456(10) Uani 1 1 d . . . . .
H13A H 1.149832 0.925081 0.376061 0.068 Uiso 1 1 calc R U . . .
H13B H 1.092335 0.829035 0.335648 0.068 Uiso 1 1 calc R U . . .
H13C H 1.242805 0.854112 0.359251 0.068 Uiso 1 1 calc R U . . .
C14 C 1.1472(4) 0.7385(2) 0.4288(2) 0.0435(10) Uani 1 1 d . . . . .
H14A H 1.239984 0.737693 0.422827 0.065 Uiso 1 1 calc R U . . .
H14B H 1.095925 0.699479 0.391821 0.065 Uiso 1 1 calc R U . . .
H14C H 1.122326 0.718948 0.468312 0.065 Uiso 1 1 calc R U . . .
C15 C 0.9736(3) 0.8377(2) 0.44882(18) 0.0302(8) Uani 1 1 d . . . . .
H15A H 0.915930 0.786661 0.421845 0.036 Uiso 1 1 calc R U . . .
H15B H 0.950050 0.891248 0.439202 0.036 Uiso 1 1 calc R U . . .
C16 C 0.6605(3) 0.8363(2) 0.42941(18) 0.0260(8) Uani 1 1 d . . . . .
H16 H 0.712380 0.888534 0.452975 0.031 Uiso 1 1 calc R U . . .
C17 C 0.5884(3) 0.8375(2) 0.37376(19) 0.0313(8) Uani 1 1 d . . . . .
H17 H 0.591940 0.890513 0.359966 0.038 Uiso 1 1 calc R U . . .
C18 C 0.5102(3) 0.7602(2) 0.33787(19) 0.0350(9) Uani 1 1 d . . . . .
H18 H 0.461089 0.761081 0.300233 0.042 Uiso 1 1 calc R U . . .
C19 C 0.5064(3) 0.6822(2) 0.3589(2) 0.0376(9) Uani 1 1 d . . . . .
H19 H 0.454000 0.630168 0.335287 0.045 Uiso 1 1 calc R U . . .
C20 C 0.5793(3) 0.6801(2) 0.41461(19) 0.0317(8) Uani 1 1 d . . . . .
H20 H 0.576402 0.626810 0.427813 0.038 Uiso 1 1 calc R U . . .
C21 C 0.6572(3) 0.7576(2) 0.45114(18) 0.0241(7) Uani 1 1 d . . . . .
C22 C 0.8039(4) 0.5954(2) 0.4916(2) 0.0442(11) Uani 1 1 d . . . . .
H22 H 0.855229 0.618845 0.460811 0.053 Uiso 1 1 calc R U . . .
C23 C 0.7982(4) 0.5071(3) 0.4945(3) 0.0629(14) Uani 1 1 d . . . . .
H23 H 0.845501 0.471216 0.465561 0.076 Uiso 1 1 calc R U . . .
C24 C 0.7233(4) 0.4727(3) 0.5399(3) 0.0609(14) Uani 1 1 d . . . . .
H24 H 0.719118 0.413295 0.541366 0.073 Uiso 1 1 calc R U . . .
C25 C 0.6548(4) 0.5246(2) 0.5831(2) 0.0506(12) Uani 1 1 d . . . . .
H25 H 0.604958 0.500793 0.614136 0.061 Uiso 1 1 calc R U . . .
C26 C 0.6588(3) 0.6124(2) 0.5809(2) 0.0357(9) Uani 1 1 d . . . . .
H26 H 0.611859 0.647649 0.610498 0.043 Uiso 1 1 calc R U . . .
C27 C 0.7327(3) 0.6483(2) 0.53467(19) 0.0286(8) Uani 1 1 d . . . . .
C28 C 0.4913(3) 0.7735(2) 0.5768(2) 0.0409(10) Uani 1 1 d . . . . .
H28 H 0.461120 0.726837 0.541110 0.049 Uiso 1 1 calc R U . . .
C29 C 0.4014(4) 0.8076(3) 0.6196(2) 0.0515(12) Uani 1 1 d . . . . .
H29 H 0.311510 0.783128 0.613128 0.062 Uiso 1 1 calc R U . . .
C30 C 0.4436(4) 0.8760(3) 0.6708(2) 0.0657(15) Uani 1 1 d . . . . .
H30 H 0.382919 0.899264 0.699440 0.079 Uiso 1 1 calc R U . . .
C31 C 0.5758(4) 0.9114(3) 0.6806(3) 0.0787(18) Uani 1 1 d . . . . .
H31 H 0.604523 0.958844 0.715948 0.094 Uiso 1 1 calc R U . . .
C32 C 0.6675(4) 0.8773(3) 0.6384(2) 0.0493(12) Uani 1 1 d . . . . .
H32 H 0.757305 0.901611 0.645733 0.059 Uiso 1 1 calc R U . . .
C33 C 0.6259(3) 0.8080(2) 0.58612(18) 0.0272(8) Uani 1 1 d . . . . .
C34 C 0.3093(5) 0.4896(3) 0.7508(3) 0.0536(12) Uani 1 1 d . . . . .
C35 C 0.3073(3) 0.4069(2) 0.7760(2) 0.0341(9) Uani 1 1 d . . . . .
C36 C 0.3909(3) 0.4033(2) 0.8271(2) 0.0361(9) Uani 1 1 d . . . . .
C37 C 0.3899(3) 0.3268(2) 0.8497(2) 0.0325(8) Uani 1 1 d . . . . .
C38 C 0.3052(3) 0.2476(2) 0.82142(18) 0.0269(8) Uani 1 1 d . . . . .
C39 C 0.2225(3) 0.2514(2) 0.77007(19) 0.0304(8) Uani 1 1 d . . . . .
C40 C 0.2225(4) 0.3282(2) 0.74768(19) 0.0354(9) Uani 1 1 d . . . . .
C41 C 0.3697(3) 0.1109(2) 0.81153(18) 0.0266(8) Uani 1 1 d . . . . .
C42 C 0.3828(3) 0.0340(2) 0.84396(18) 0.0307(8) Uani 1 1 d . . . . .
H42A H 0.298881 0.014379 0.862014 0.037 Uiso 1 1 calc R U . . .
H42B H 0.403271 -0.015386 0.811063 0.037 Uiso 1 1 calc R U . . .
C43 C 0.5114(3) 0.1305(2) 1.00385(19) 0.0275(8) Uani 1 1 d . . . . .
C44 C 0.6426(3) 0.1019(2) 1.0092(2) 0.0360(9) Uani 1 1 d . . . . .
H44A H 0.668149 0.076061 0.966122 0.054 Uiso 1 1 calc R U . . .
H44B H 0.635568 0.058735 1.036039 0.054 Uiso 1 1 calc R U . . .
H44C H 0.708446 0.152482 1.028938 0.054 Uiso 1 1 calc R U . . .
C45 C 0.4532(3) 0.1866(2) 1.06101(19) 0.0300(8) Uani 1 1 d . . . . .
C46 C 0.5182(4) 0.2845(2) 1.0672(2) 0.0423(10) Uani 1 1 d . . . . .
H46A H 0.612732 0.290555 1.073677 0.063 Uiso 1 1 calc R U . . .
H46B H 0.484151 0.321018 1.104096 0.063 Uiso 1 1 calc R U . . .
H46C H 0.498271 0.303025 1.027713 0.063 Uiso 1 1 calc R U . . .
C47 C 0.4779(4) 0.1593(3) 1.1255(2) 0.0440(10) Uani 1 1 d . . . . .
H47A H 0.440894 0.097666 1.121135 0.066 Uiso 1 1 calc R U . . .
H47B H 0.436531 0.194581 1.160267 0.066 Uiso 1 1 calc R U . . .
H47C H 0.571758 0.168611 1.135556 0.066 Uiso 1 1 calc R U . . .
C48 C 0.3019(3) 0.1742(2) 1.04592(18) 0.0305(8) Uani 1 1 d . . . . .
H48A H 0.265867 0.223036 1.072383 0.037 Uiso 1 1 calc R U . . .
H48B H 0.257257 0.119155 1.055830 0.037 Uiso 1 1 calc R U . . .
C49 C 0.2237(4) 0.4041(2) 1.0177(2) 0.0517(12) Uani 1 1 d . . . . .
H49 H 0.253661 0.378207 1.049980 0.062 Uiso 1 1 calc R U . . .
C50 C 0.2666(4) 0.4935(3) 1.0205(3) 0.0677(16) Uani 1 1 d . . . . .
H50 H 0.325287 0.527767 1.054434 0.081 Uiso 1 1 calc R U . . .
C51 C 0.2219(4) 0.5315(3) 0.9725(3) 0.0631(16) Uani 1 1 d . . . . .
H51 H 0.249856 0.591791 0.974573 0.076 Uiso 1 1 calc R U . . .
C52 C 0.1366(4) 0.4815(3) 0.9219(2) 0.0524(12) Uani 1 1 d . . . . .
H52 H 0.107416 0.507579 0.889552 0.063 Uiso 1 1 calc R U . . .
C53 C 0.0940(4) 0.3920(2) 0.9190(2) 0.0416(10) Uani 1 1 d . . . . .
H53 H 0.036657 0.357890 0.884472 0.050 Uiso 1 1 calc R U . . .
C54 C 0.1363(3) 0.3526(2) 0.96718(19) 0.0299(8) Uani 1 1 d . . . . .
C55 C -0.0343(4) 0.1182(2) 0.8510(2) 0.0421(10) Uani 1 1 d . . . . .
H55 H 0.040519 0.091340 0.848383 0.051 Uiso 1 1 calc R U . . .
C56 C -0.1386(4) 0.0845(3) 0.8044(2) 0.0551(12) Uani 1 1 d . . . . .
H56 H -0.134104 0.034681 0.771348 0.066 Uiso 1 1 calc R U . . .
C57 C -0.2494(4) 0.1249(3) 0.8071(2) 0.0548(12) Uani 1 1 d . . . . .
H57 H -0.318608 0.103347 0.775356 0.066 Uiso 1 1 calc R U . . .
C58 C -0.2564(4) 0.1965(3) 0.8567(2) 0.0509(12) Uani 1 1 d . . . . .
H58 H -0.331268 0.223239 0.858809 0.061 Uiso 1 1 calc R U . . .
C59 C -0.1542(3) 0.2297(3) 0.9036(2) 0.0423(10) Uani 1 1 d . . . . .
H59 H -0.160982 0.278306 0.937324 0.051 Uiso 1 1 calc R U . . .
C60 C -0.0401(3) 0.1909(2) 0.90110(19) 0.0316(8) Uani 1 1 d . . . . .
C61 C -0.0409(3) 0.2962(2) 1.07723(19) 0.0344(9) Uani 1 1 d . . . . .
H61 H -0.029517 0.350712 1.065114 0.041 Uiso 1 1 calc R U . . .
C62 C -0.1067(4) 0.2862(3) 1.1333(2) 0.0439(10) Uani 1 1 d . . . . .
H62 H -0.142479 0.333225 1.157568 0.053 Uiso 1 1 calc R U . . .
C63 C -0.1199(3) 0.2072(3) 1.1538(2) 0.0460(11) Uani 1 1 d . . . . .
H63 H -0.160965 0.201467 1.192586 0.055 Uiso 1 1 calc R U . . .
C64 C -0.0714(3) 0.1367(3) 1.1159(2) 0.0425(10) Uani 1 1 d . . . . .
H64 H -0.080941 0.082967 1.128965 0.051 Uiso 1 1 calc R U . . .
C65 C -0.0090(3) 0.1454(2) 1.0587(2) 0.0347(9) Uani 1 1 d . . . . .
H65 H 0.021907 0.097048 1.033210 0.042 Uiso 1 1 calc R U . . .
C66 C 0.0083(3) 0.2260(2) 1.03874(18) 0.0270(8) Uani 1 1 d . . . . .
F1 F 0.6968(5) 0.5134(4) 0.7542(4) 0.079(2) Uani 0.618(12) 1 d . U P A 1
F2 F 0.8534(10) 0.4547(4) 0.7117(5) 0.092(3) Uani 0.618(12) 1 d . U P A 1
F3 F 0.8795(10) 0.5350(4) 0.8098(4) 0.091(3) Uani 0.618(12) 1 d . U P A 1
F4 F 0.7548(2) 0.69605(16) 0.80389(13) 0.0593(7) Uani 1 1 d . U . . .
F5 F 0.8305(2) 0.84093(13) 0.75855(12) 0.0480(6) Uani 1 1 d . U . . .
F6 F 1.07244(19) 0.68196(13) 0.59815(12) 0.0423(6) Uani 1 1 d . U . . .
F7 F 1.0002(2) 0.53801(13) 0.64349(13) 0.0525(6) Uani 1 1 d . U . . .
F8 F 0.4762(2) 0.47650(13) 0.85759(13) 0.0562(7) Uani 1 1 d . U . . .
F9 F 0.4755(2) 0.32889(14) 0.89939(13) 0.0485(6) Uani 1 1 d . U . . .
F10 F 0.1396(2) 0.17835(13) 0.73927(12) 0.0455(6) Uani 1 1 d . U . . .
F11 F 0.1381(2) 0.32513(14) 0.69707(13) 0.0573(7) Uani 1 1 d . U . . .
F14 F 0.1783(12) 0.5128(8) 0.7590(7) 0.063(3) Uani 0.372(12) 1 d . U P B 1
F12 F 0.3867(16) 0.5613(7) 0.7844(8) 0.072(4) Uani 0.372(12) 1 d . U P B 1
F13 F 0.3256(18) 0.4824(7) 0.6900(6) 0.058(4) Uani 0.372(12) 1 d . U P B 1
N1 N 0.9904(3) 0.84210(17) 0.64889(15) 0.0267(6) Uani 1 1 d . . . . .
N2 N 1.1440(2) 0.90636(16) 0.54511(15) 0.0249(6) Uani 1 1 d . . . . .
N3 N 0.3047(3) 0.17074(17) 0.84645(15) 0.0284(7) Uani 1 1 d . . . . .
N4 N 0.4391(2) 0.11301(16) 0.95097(15) 0.0253(6) Uani 1 1 d . . . . .
O1 O 1.1288(3) 0.90752(17) 0.74018(14) 0.0470(7) Uani 1 1 d . . . . .
O2 O 1.2185(2) 0.95933(14) 0.60062(13) 0.0322(6) Uani 1 1 d . . . . .
O3 O 0.4228(3) 0.11366(16) 0.75909(13) 0.0417(7) Uani 1 1 d . . . . .
O4 O 0.4859(2) 0.05994(14) 0.89586(12) 0.0303(6) Uani 1 1 d . . . . .
P1 P 0.74395(7) 0.76378(5) 0.52890(5) 0.02217(19) Uani 1 1 d . . . . .
P2 P 0.09360(8) 0.23401(5) 0.96374(5) 0.0252(2) Uani 1 1 d . . . . .
Pd1 Pd 0.95391(2) 0.83798(2) 0.54604(2) 0.02165(8) Uani 1 1 d . . . . .
Pd2 Pd 0.27489(2) 0.17138(2) 0.94860(2) 0.02328(8) Uani 1 1 d . . . . .
F12B F 0.326(2) 0.5618(11) 0.8031(9) 0.043(4) Uani 0.256(16) 1 d . U P B 3
F13B F 0.412(3) 0.5058(13) 0.7135(13) 0.055(5) Uani 0.256(16) 1 d . U P B 3
F14B F 0.201(2) 0.4926(12) 0.7210(17) 0.072(6) Uani 0.256(16) 1 d . U P B 3
F1' F 0.7571(14) 0.5416(7) 0.8040(7) 0.092(5) Uani 0.382(12) 1 d . U P A 2
F2' F 0.7787(13) 0.4639(8) 0.7109(7) 0.084(4) Uani 0.382(12) 1 d . U P A 2
F3' F 0.9435(10) 0.5071(7) 0.7757(7) 0.079(4) Uani 0.382(12) 1 d . U P A 2
F12A F 0.4443(13) 0.5260(10) 0.7425(9) 0.063(4) Uani 0.372(15) 1 d . U P B 2
F13A F 0.2488(16) 0.4753(8) 0.6900(8) 0.057(4) Uani 0.372(15) 1 d . U P B 2
F14A F 0.265(2) 0.5488(9) 0.7888(8) 0.072(5) Uani 0.372(15) 1 d . U P B 2

loop_
_atom_site_aniso_label
_atom_site_aniso_U_11
_atom_site_aniso_U_22
_atom_site_aniso_U_33
_atom_site_aniso_U_23
_atom_site_aniso_U_13
_atom_site_aniso_U_12
C1 0.060(3) 0.050(3) 0.055(4) 0.023(3) -0.003(3) -0.010(2)
C2 0.037(2) 0.041(2) 0.034(3) 0.0181(18) -0.0043(18) -0.0058(16)
C3 0.0344(19) 0.0290(18) 0.041(3) 0.0086(17) -0.0052(18) 0.0039(14)
C4 0.0245(16) 0.0382(19) 0.026(2) 0.0113(16) 0.0011(15) 0.0025(14)
C5 0.0233(16) 0.0298(17) 0.021(2) 0.0055(15) -0.0076(14) -0.0025(13)
C6 0.0332(18) 0.0342(19) 0.030(2) 0.0025(17) 0.0013(17) 0.0013(14)
C7 0.036(2) 0.049(2) 0.026(2) 0.0097(18) 0.0032(17) -0.0027(16)
C8 0.0277(17) 0.0320(18) 0.023(2) 0.0057(16) 0.0006(16) 0.0053(13)
C9 0.0366(19) 0.0239(16) 0.030(2) 0.0015(15) 0.0019(17) 0.0014(13)
C10 0.0214(16) 0.0279(17) 0.032(2) 0.0107(16) 0.0035(15) 0.0037(12)
C11 0.0250(18) 0.053(2) 0.044(3) 0.006(2) 0.0091(18) 0.0013(16)
C12 0.0262(17) 0.0373(19) 0.029(2) 0.0075(17) 0.0043(16) 0.0033(14)
C13 0.036(2) 0.067(3) 0.033(3) 0.014(2) 0.0082(19) 0.0039(18)
C14 0.042(2) 0.038(2) 0.048(3) 0.0018(19) 0.011(2) 0.0082(16)
C15 0.0258(17) 0.0404(19) 0.025(2) 0.0123(16) 0.0023(15) 0.0018(14)
C16 0.0231(16) 0.0253(16) 0.028(2) 0.0050(15) 0.0014(15) 0.0012(12)
C17 0.0289(17) 0.0363(18) 0.030(2) 0.0118(17) 0.0036(16) 0.0045(14)
C18 0.0284(18) 0.051(2) 0.025(2) 0.0102(18) -0.0024(16) 0.0037(15)
C19 0.038(2) 0.0338(19) 0.033(3) 0.0020(17) -0.0022(18) -0.0064(15)
C20 0.0320(18) 0.0297(17) 0.032(2) 0.0090(16) -0.0028(17) -0.0012(14)
C21 0.0184(15) 0.0269(16) 0.027(2) 0.0070(15) 0.0045(14) 0.0019(12)
C22 0.041(2) 0.034(2) 0.059(3) 0.011(2) 0.011(2) 0.0095(16)
C23 0.062(3) 0.034(2) 0.092(5) 0.003(2) 0.006(3) 0.019(2)
C24 0.061(3) 0.030(2) 0.092(5) 0.024(3) -0.018(3) -0.0021(19)
C25 0.056(3) 0.034(2) 0.059(3) 0.019(2) -0.010(2) -0.0085(18)
C26 0.0388(19) 0.0311(18) 0.036(3) 0.0110(17) -0.0023(18) -0.0024(15)
C27 0.0253(16) 0.0231(16) 0.037(2) 0.0088(16) -0.0037(16) 0.0011(13)
C28 0.0280(18) 0.046(2) 0.040(3) -0.0052(19) 0.0009(18) 0.0024(15)
C29 0.0254(19) 0.077(3) 0.048(3) 0.001(2) 0.0032(19) 0.0114(19)
C30 0.039(2) 0.106(4) 0.045(3) -0.014(3) 0.004(2) 0.031(2)
C31 0.050(3) 0.094(4) 0.068(4) -0.042(3) -0.001(3) 0.020(2)
C32 0.0309(19) 0.058(3) 0.048(3) -0.013(2) -0.0012(19) 0.0083(17)
C33 0.0245(16) 0.0300(17) 0.028(2) 0.0077(16) 0.0010(15) 0.0056(13)
C34 0.080(4) 0.038(2) 0.048(4) 0.014(2) 0.001(3) 0.020(2)
C35 0.044(2) 0.0283(18) 0.034(3) 0.0108(17) 0.0054(18) 0.0117(15)
C36 0.038(2) 0.0310(18) 0.038(3) 0.0097(18) -0.0002(18) -0.0004(15)
C37 0.0284(17) 0.0404(19) 0.031(2) 0.0150(17) -0.0043(16) 0.0043(14)
C38 0.0296(17) 0.0298(17) 0.024(2) 0.0084(15) 0.0065(15) 0.0090(13)
C39 0.0380(19) 0.0273(17) 0.025(2) 0.0031(16) -0.0014(17) 0.0071(14)
C40 0.046(2) 0.040(2) 0.023(2) 0.0078(17) -0.0044(18) 0.0161(16)
C41 0.0248(16) 0.0335(18) 0.022(2) 0.0078(16) -0.0036(15) 0.0054(13)
C42 0.0411(19) 0.0263(17) 0.026(2) 0.0051(16) 0.0007(17) 0.0118(14)
C43 0.0258(16) 0.0267(17) 0.032(2) 0.0120(16) -0.0006(16) 0.0048(13)
C44 0.0294(18) 0.047(2) 0.034(3) 0.0101(18) -0.0008(17) 0.0141(15)
C45 0.0323(18) 0.0293(17) 0.029(2) 0.0051(16) -0.0043(16) 0.0090(14)
C46 0.046(2) 0.0337(19) 0.044(3) 0.0049(18) -0.015(2) 0.0023(16)
C47 0.048(2) 0.051(2) 0.035(3) 0.007(2) -0.005(2) 0.0197(18)
C48 0.0327(18) 0.0340(18) 0.027(2) 0.0077(16) 0.0010(16) 0.0109(14)
C49 0.043(2) 0.038(2) 0.074(4) 0.018(2) -0.022(2) 0.0030(17)
C50 0.052(3) 0.041(2) 0.104(5) 0.011(3) -0.020(3) -0.0046(19)
C51 0.055(3) 0.033(2) 0.108(5) 0.030(3) 0.019(3) 0.0085(19)
C52 0.075(3) 0.038(2) 0.055(3) 0.024(2) 0.020(3) 0.022(2)
C53 0.053(2) 0.035(2) 0.042(3) 0.0137(19) 0.010(2) 0.0150(17)
C54 0.0295(17) 0.0270(17) 0.037(2) 0.0116(16) 0.0075(17) 0.0101(13)
C55 0.0329(19) 0.043(2) 0.048(3) 0.007(2) -0.0024(19) 0.0055(16)
C56 0.045(2) 0.056(3) 0.050(3) -0.012(2) -0.008(2) -0.0002(19)
C57 0.037(2) 0.070(3) 0.051(3) 0.010(3) -0.014(2) -0.005(2)
C58 0.034(2) 0.069(3) 0.054(3) 0.019(3) -0.007(2) 0.0123(19)
C59 0.037(2) 0.053(2) 0.038(3) 0.006(2) -0.0035(19) 0.0158(17)
C60 0.0264(17) 0.0376(19) 0.032(2) 0.0126(17) 0.0034(16) 0.0040(14)
C61 0.0338(19) 0.0375(19) 0.032(2) 0.0064(17) -0.0002(17) 0.0096(15)
C62 0.041(2) 0.061(3) 0.029(3) 0.004(2) 0.0036(19) 0.0122(18)
C63 0.0284(19) 0.083(3) 0.029(3) 0.022(2) 0.0014(18) 0.0056(19)
C64 0.0293(19) 0.057(2) 0.048(3) 0.030(2) -0.0030(19) 0.0016(17)
C65 0.0259(17) 0.0337(18) 0.047(3) 0.0153(18) 0.0021(17) 0.0045(14)
C66 0.0212(15) 0.0340(18) 0.029(2) 0.0119(16) 0.0000(15) 0.0088(13)
F1 0.067(3) 0.074(3) 0.095(6) 0.042(3) 0.012(3) -0.020(3)
F2 0.137(6) 0.037(3) 0.104(6) 0.026(3) 0.044(5) 0.008(4)
F3 0.131(6) 0.077(4) 0.060(4) 0.047(3) -0.037(4) -0.034(4)
F4 0.0710(16) 0.0652(15) 0.0408(17) 0.0175(13) 0.0247(14) 0.0006(12)
F5 0.0604(14) 0.0433(12) 0.0395(16) 0.0039(11) 0.0173(12) 0.0128(10)
F6 0.0418(11) 0.0447(12) 0.0458(16) 0.0160(11) 0.0166(11) 0.0136(9)
F7 0.0627(14) 0.0365(12) 0.0640(19) 0.0177(12) 0.0066(13) 0.0163(10)
F8 0.0603(14) 0.0380(12) 0.065(2) 0.0168(12) -0.0156(13) -0.0126(10)
F9 0.0444(12) 0.0486(12) 0.0525(18) 0.0215(12) -0.0208(12) -0.0041(10)
F10 0.0583(13) 0.0344(11) 0.0393(16) 0.0038(10) -0.0167(11) 0.0024(9)
F11 0.0782(16) 0.0514(13) 0.0456(18) 0.0156(12) -0.0247(14) 0.0165(12)
F14 0.078(6) 0.062(5) 0.065(7) 0.028(5) 0.011(5) 0.044(4)
F12 0.095(8) 0.039(4) 0.083(8) 0.031(5) -0.015(6) -0.002(5)
F13 0.086(8) 0.050(5) 0.048(6) 0.029(4) 0.009(6) 0.017(6)
N1 0.0278(14) 0.0291(14) 0.0229(18) 0.0086(13) -0.0019(13) 0.0008(11)
N2 0.0204(13) 0.0243(13) 0.0287(19) 0.0054(13) -0.0014(13) 0.0012(10)
N3 0.0322(15) 0.0292(14) 0.0275(19) 0.0093(13) 0.0047(13) 0.0117(12)
N4 0.0248(14) 0.0271(14) 0.0256(19) 0.0063(13) 0.0034(13) 0.0080(11)
O1 0.0542(16) 0.0533(16) 0.0283(18) 0.0147(14) -0.0136(14) -0.0118(13)
O2 0.0263(12) 0.0333(12) 0.0317(17) 0.0033(11) -0.0032(11) -0.0044(9)
O3 0.0572(16) 0.0487(15) 0.0276(17) 0.0150(13) 0.0121(14) 0.0240(13)
O4 0.0309(12) 0.0372(13) 0.0265(16) 0.0072(11) 0.0035(11) 0.0157(10)
P1 0.0205(4) 0.0218(4) 0.0235(5) 0.0056(4) 0.0009(4) 0.0009(3)
P2 0.0248(4) 0.0263(4) 0.0267(6) 0.0083(4) 0.0016(4) 0.0077(3)
Pd1 0.01880(12) 0.02329(13) 0.02250(17) 0.00656(11) 0.00027(10) 0.00077(9)
Pd2 0.02255(13) 0.02558(13) 0.02355(17) 0.00704(11) 0.00098(11) 0.00730(9)
F12B 0.045(8) 0.032(5) 0.048(7) 0.002(5) 0.003(6) 0.005(6)
F13B 0.066(9) 0.049(7) 0.059(10) 0.028(7) 0.017(7) 0.014(6)
F14B 0.085(10) 0.062(8) 0.086(11) 0.039(8) -0.009(8) 0.028(6)
F1' 0.121(8) 0.083(6) 0.088(8) 0.055(6) 0.051(7) 0.009(5)
F2' 0.099(7) 0.059(6) 0.083(7) 0.035(5) -0.033(6) -0.034(6)
F3' 0.083(6) 0.075(5) 0.093(8) 0.059(5) -0.018(5) 0.003(4)
F12A 0.070(6) 0.058(6) 0.068(8) 0.040(6) 0.000(6) -0.004(4)
F13A 0.064(6) 0.065(5) 0.054(7) 0.037(5) -0.009(6) 0.012(5)
F14A 0.094(9) 0.049(6) 0.089(8) 0.032(5) 0.019(7) 0.033(6)

loop_
_atom_type_symbol
_atom_type_description
_atom_type_scat_dispersion_real
_atom_type_scat_dispersion_imag
_atom_type_scat_source
C C 0.0033 0.0016 'International Tables Vol C Tables 4.2.6.8 and 6.1.1.4'
H H 0.0000 0.0000 'International Tables Vol C Tables 4.2.6.8 and 6.1.1.4'
N N 0.0061 0.0033 'International Tables Vol C Tables 4.2.6.8 and 6.1.1.4'
O O 0.0106 0.0060 'International Tables Vol C Tables 4.2.6.8 and 6.1.1.4'
P P 0.1023 0.0942 'International Tables Vol C Tables 4.2.6.8 and 6.1.1.4'
Pd Pd -0.9988 1.0072 'International Tables Vol C Tables 4.2.6.8 and 6.1.1.4'
F F 0.0171 0.0103 'International Tables Vol C Tables 4.2.6.8 and 6.1.1.4'

loop_
_geom_angle_atom_site_label_1
_geom_angle_atom_site_label_2
_geom_angle_atom_site_label_3
_geom_angle
_geom_angle_site_symmetry_1
_geom_angle_site_symmetry_3
_geom_angle_publ_flag
F2' C1 F1' 110.1(9) . . ?
F3 C1 F2 110.2(6) . . ?
F3 C1 F1 107.2(6) . . ?
F2 C1 F1 102.0(5) . . ?
F2' C1 F3' 106.1(8) . . ?
F1' C1 F3' 103.5(9) . . ?
F2' C1 C2 114.4(7) . . ?
F3 C1 C2 114.2(4) . . ?
F1' C1 C2 113.8(5) . . ?
F2 C1 C2 113.6(5) . . ?
F1 C1 C2 108.7(4) . . ?
F3' C1 C2 108.0(5) . . ?
C7 C2 C3 116.4(3) . . ?
C7 C2 C1 121.9(4) . . ?
C3 C2 C1 121.6(4) . . ?
F7 C3 C4 117.8(3) . . ?
F7 C3 C2 121.2(3) . . ?
C4 C3 C2 121.0(3) . . ?
F6 C4 C3 117.4(3) . . ?
F6 C4 C5 119.7(3) . . ?
C3 C4 C5 123.0(3) . . ?
C4 C5 C6 115.2(3) . . ?
C4 C5 N1 121.0(3) . . ?
C6 C5 N1 123.8(3) . . ?
F5 C6 C7 118.7(3) . . ?
F5 C6 C5 119.3(3) . . ?
C7 C6 C5 122.0(3) . . ?
F4 C7 C6 117.7(3) . . ?
F4 C7 C2 119.9(3) . . ?
C6 C7 C2 122.4(3) . . ?
O1 C8 N1 126.3(3) . . ?
O1 C8 C9 118.8(3) . . ?
N1 C8 C9 114.8(3) . . ?
O2 C9 C8 112.5(3) . . ?
O2 C9 H9A 109.1 . . ?
C8 C9 H9A 109.1 . . ?
O2 C9 H9B 109.1 . . ?
C8 C9 H9B 109.1 . . ?
H9A C9 H9B 107.8 . . ?
N2 C10 C11 124.0(3) . . ?
N2 C10 C12 113.7(3) . . ?
C11 C10 C12 122.2(3) . . ?
C10 C11 H11A 109.5 . . ?
C10 C11 H11B 109.5 . . ?
H11A C11 H11B 109.5 . . ?
C10 C11 H11C 109.5 . . ?
H11A C11 H11C 109.5 . . ?
H11B C11 H11C 109.5 . . ?
C10 C12 C14 107.6(3) . . ?
C10 C12 C13 111.4(3) . . ?
C14 C12 C13 109.5(3) . . ?
C10 C12 C15 107.9(3) . . ?
C14 C12 C15 110.5(3) . . ?
C13 C12 C15 109.9(3) . . ?
C12 C13 H13A 109.5 . . ?
C12 C13 H13B 109.5 . . ?
H13A C13 H13B 109.5 . . ?
C12 C13 H13C 109.5 . . ?
H13A C13 H13C 109.5 . . ?
H13B C13 H13C 109.5 . . ?
C12 C14 H14A 109.5 . . ?
C12 C14 H14B 109.5 . . ?
H14A C14 H14B 109.5 . . ?
C12 C14 H14C 109.5 . . ?
H14A C14 H14C 109.5 . . ?
H14B C14 H14C 109.5 . . ?
C12 C15 Pd1 106.9(2) . . ?
C12 C15 H15A 110.3 . . ?
Pd1 C15 H15A 110.3 . . ?
C12 C15 H15B 110.3 . . ?
Pd1 C15 H15B 110.3 . . ?
H15A C15 H15B 108.6 . . ?
C17 C16 C21 120.9(3) . . ?
C17 C16 H16 119.5 . . ?
C21 C16 H16 119.5 . . ?
C16 C17 C18 120.5(3) . . ?
C16 C17 H17 119.8 . . ?
C18 C17 H17 119.8 . . ?
C19 C18 C17 119.0(4) . . ?
C19 C18 H18 120.5 . . ?
C17 C18 H18 120.5 . . ?
C18 C19 C20 120.9(3) . . ?
C18 C19 H19 119.5 . . ?
C20 C19 H19 119.5 . . ?
C19 C20 C21 120.4(3) . . ?
C19 C20 H20 119.8 . . ?
C21 C20 H20 119.8 . . ?
C20 C21 C16 118.3(3) . . ?
C20 C21 P1 123.6(3) . . ?
C16 C21 P1 117.9(2) . . ?
C27 C22 C23 119.6(4) . . ?
C27 C22 H22 120.2 . . ?
C23 C22 H22 120.2 . . ?
C24 C23 C22 120.2(4) . . ?
C24 C23 H23 119.9 . . ?
C22 C23 H23 119.9 . . ?
C25 C24 C23 120.5(4) . . ?
C25 C24 H24 119.8 . . ?
C23 C24 H24 119.8 . . ?
C24 C25 C26 120.3(4) . . ?
C24 C25 H25 119.9 . . ?
C26 C25 H25 119.9 . . ?
C25 C26 C27 120.2(4) . . ?
C25 C26 H26 119.9 . . ?
C27 C26 H26 119.9 . . ?
C22 C27 C26 119.2(3) . . ?
C22 C27 P1 117.9(3) . . ?
C26 C27 P1 122.9(3) . . ?
C29 C28 C33 120.9(4) . . ?
C29 C28 H28 119.6 . . ?
C33 C28 H28 119.6 . . ?
C30 C29 C28 120.1(4) . . ?
C30 C29 H29 120.0 . . ?
C28 C29 H29 120.0 . . ?
C29 C30 C31 119.9(4) . . ?
C29 C30 H30 120.0 . . ?
C31 C30 H30 120.0 . . ?
C30 C31 C32 120.7(4) . . ?
C30 C31 H31 119.7 . . ?
C32 C31 H31 119.7 . . ?
C33 C32 C31 120.0(4) . . ?
C33 C32 H32 120.0 . . ?
C31 C32 H32 120.0 . . ?
C32 C33 C28 118.4(3) . . ?
C32 C33 P1 120.8(3) . . ?
C28 C33 P1 120.7(3) . . ?
F13 C34 F12 109.9(8) . . ?
F14B C34 F13B 110.2(13) . . ?
F14A C34 F13A 109.5(9) . . ?
F14B C34 F12B 104.7(13) . . ?
F13B C34 F12B 104.8(11) . . ?
F14A C34 F12A 105.8(9) . . ?
F13A C34 F12A 104.4(8) . . ?
F13 C34 F14 103.7(8) . . ?
F12 C34 F14 102.5(8) . . ?
F14A C34 C35 114.0(7) . . ?
F13 C34 C35 116.1(6) . . ?
F14B C34 C35 114.1(9) . . ?
F12 C34 C35 116.0(6) . . ?
F13B C34 C35 113.1(8) . . ?
F13A C34 C35 114.0(6) . . ?
F12B C34 C35 109.1(9) . . ?
F12A C34 C35 108.4(6) . . ?
F14 C34 C35 106.9(5) . . ?
C36 C35 C40 116.1(3) . . ?
C36 C35 C34 122.4(4) . . ?
C40 C35 C34 121.5(4) . . ?
F8 C36 C37 117.7(3) . . ?
F8 C36 C35 120.1(3) . . ?
C37 C36 C35 122.2(3) . . ?
F9 C37 C36 118.4(3) . . ?
F9 C37 C38 119.6(3) . . ?
C36 C37 C38 122.0(3) . . ?
C39 C38 C37 115.5(3) . . ?
C39 C38 N3 123.8(3) . . ?
C37 C38 N3 120.7(3) . . ?
F10 C39 C40 117.7(3) . . ?
F10 C39 C38 119.6(3) . . ?
C40 C39 C38 122.6(3) . . ?
F11 C40 C39 118.1(3) . . ?
F11 C40 C35 120.3(3) . . ?
C39 C40 C35 121.5(4) . . ?
O3 C41 N3 127.3(3) . . ?
O3 C41 C42 118.7(3) . . ?
N3 C41 C42 113.9(3) . . ?
O4 C42 C41 111.4(3) . . ?
O4 C42 H42A 109.4 . . ?
C41 C42 H42A 109.4 . . ?
O4 C42 H42B 109.4 . . ?
C41 C42 H42B 109.4 . . ?
H42A C42 H42B 108.0 . . ?
N4 C43 C44 124.2(3) . . ?
N4 C43 C45 112.9(3) . . ?
C44 C43 C45 122.9(3) . . ?
C43 C44 H44A 109.5 . . ?
C43 C44 H44B 109.5 . . ?
H44A C44 H44B 109.5 . . ?
C43 C44 H44C 109.5 . . ?
H44A C44 H44C 109.5 . . ?
H44B C44 H44C 109.5 . . ?
C43 C45 C47 111.7(3) . . ?
C43 C45 C46 108.3(3) . . ?
C47 C45 C46 109.2(3) . . ?
C43 C45 C48 107.8(3) . . ?
C47 C45 C48 109.4(3) . . ?
C46 C45 C48 110.4(3) . . ?
C45 C46 H46A 109.5 . . ?
C45 C46 H46B 109.5 . . ?
H46A C46 H46B 109.5 . . ?
C45 C46 H46C 109.5 . . ?
H46A C46 H46C 109.5 . . ?
H46B C46 H46C 109.5 . . ?
C45 C47 H47A 109.5 . . ?
C45 C47 H47B 109.5 . . ?
H47A C47 H47B 109.5 . . ?
C45 C47 H47C 109.5 . . ?
H47A C47 H47C 109.5 . . ?
H47B C47 H47C 109.5 . . ?
C45 C48 Pd2 107.2(2) . . ?
C45 C48 H48A 110.3 . . ?
Pd2 C48 H48A 110.3 . . ?
C45 C48 H48B 110.3 . . ?
Pd2 C48 H48B 110.3 . . ?
H48A C48 H48B 108.5 . . ?
C50 C49 C54 120.5(4) . . ?
C50 C49 H49 119.7 . . ?
C54 C49 H49 119.7 . . ?
C51 C50 C49 119.5(5) . . ?
C51 C50 H50 120.2 . . ?
C49 C50 H50 120.2 . . ?
C52 C51 C50 120.7(4) . . ?
C52 C51 H51 119.6 . . ?
C50 C51 H51 119.6 . . ?
C51 C52 C53 119.7(4) . . ?
C51 C52 H52 120.1 . . ?
C53 C52 H52 120.1 . . ?
C52 C53 C54 120.5(4) . . ?
C52 C53 H53 119.7 . . ?
C54 C53 H53 119.7 . . ?
C53 C54 C49 119.0(3) . . ?
C53 C54 P2 123.0(3) . . ?
C49 C54 P2 117.9(3) . . ?
C60 C55 C56 120.9(4) . . ?
C60 C55 H55 119.6 . . ?
C56 C55 H55 119.6 . . ?
C57 C56 C55 120.0(4) . . ?
C57 C56 H56 120.0 . . ?
C55 C56 H56 120.0 . . ?
C58 C57 C56 119.5(4) . . ?
C58 C57 H57 120.2 . . ?
C56 C57 H57 120.2 . . ?
C57 C58 C59 120.9(4) . . ?
C57 C58 H58 119.6 . . ?
C59 C58 H58 119.6 . . ?
C58 C59 C60 120.5(4) . . ?
C58 C59 H59 119.7 . . ?
C60 C59 H59 119.7 . . ?
C55 C60 C59 118.1(4) . . ?
C55 C60 P2 121.4(3) . . ?
C59 C60 P2 120.4(3) . . ?
C62 C61 C66 120.7(3) . . ?
C62 C61 H61 119.6 . . ?
C66 C61 H61 119.6 . . ?
C63 C62 C61 120.6(4) . . ?
C63 C62 H62 119.7 . . ?
C61 C62 H62 119.7 . . ?
C62 C63 C64 119.1(4) . . ?
C62 C63 H63 120.4 . . ?
C64 C63 H63 120.4 . . ?
C63 C64 C65 120.5(3) . . ?
C63 C64 H64 119.7 . . ?
C65 C64 H64 119.7 . . ?
C64 C65 C66 120.6(3) . . ?
C64 C65 H65 119.7 . . ?
C66 C65 H65 119.7 . . ?
C61 C66 C65 118.3(3) . . ?
C61 C66 P2 123.1(3) . . ?
C65 C66 P2 118.7(3) . . ?
C8 N1 C5 115.1(3) . . ?
C8 N1 Pd1 120.5(2) . . ?
C5 N1 Pd1 121.8(2) . . ?
C10 N2 O2 116.1(2) . . ?
C10 N2 Pd1 118.5(2) . . ?
O2 N2 Pd1 124.9(2) . . ?
C41 N3 C38 114.9(3) . . ?
C41 N3 Pd2 119.1(2) . . ?
C38 N3 Pd2 121.6(2) . . ?
C43 N4 O4 116.2(3) . . ?
C43 N4 Pd2 119.3(2) . . ?
O4 N4 Pd2 124.3(2) . . ?
N2 O2 C9 110.4(2) . . ?
N4 O4 C42 108.9(2) . . ?
C21 P1 C27 104.39(15) . . ?
C21 P1 C33 100.21(15) . . ?
C27 P1 C33 105.29(15) . . ?
C21 P1 Pd1 118.26(10) . . ?
C27 P1 Pd1 111.78(10) . . ?
C33 P1 Pd1 115.36(11) . . ?
C60 P2 C54 106.22(16) . . ?
C60 P2 C66 102.04(16) . . ?
C54 P2 C66 104.92(16) . . ?
C60 P2 Pd2 115.97(12) . . ?
C54 P2 Pd2 110.19(10) . . ?
C66 P2 Pd2 116.41(11) . . ?
C15 Pd1 N2 77.54(12) . . ?
C15 Pd1 N1 164.55(11) . . ?
N2 Pd1 N1 88.42(11) . . ?
C15 Pd1 P1 92.80(9) . . ?
N2 Pd1 P1 170.28(9) . . ?
N1 Pd1 P1 101.29(7) . . ?
C48 Pd2 N4 77.31(12) . . ?
C48 Pd2 N3 164.20(11) . . ?
N4 Pd2 N3 88.90(11) . . ?
C48 Pd2 P2 93.18(9) . . ?
N4 Pd2 P2 170.40(9) . . ?
N3 Pd2 P2 100.70(7) . . ?

loop_
_geom_bond_atom_site_label_1
_geom_bond_atom_site_label_2
_geom_bond_distance
_geom_bond_site_symmetry_2
_geom_bond_publ_flag
C1 F2' 1.218(13) . ?
C1 F3 1.279(7) . ?
C1 F1' 1.332(10) . ?
C1 F2 1.333(8) . ?
C1 F1 1.358(7) . ?
C1 F3' 1.371(11) . ?
C1 C2 1.508(5) . ?
C2 C7 1.377(5) . ?
C2 C3 1.383(5) . ?
C3 F7 1.338(4) . ?
C3 C4 1.383(5) . ?
C4 F6 1.343(4) . ?
C4 C5 1.386(5) . ?
C5 C6 1.389(5) . ?
C5 N1 1.404(4) . ?
C6 F5 1.338(4) . ?
C6 C7 1.376(5) . ?
C7 F4 1.346(4) . ?
C8 O1 1.224(4) . ?
C8 N1 1.349(4) . ?
C8 C9 1.516(4) . ?
C9 O2 1.445(4) . ?
C9 H9A 0.9700 . ?
C9 H9B 0.9700 . ?
C10 N2 1.269(4) . ?
C10 C11 1.497(4) . ?
C10 C12 1.509(5) . ?
C11 H11A 0.9600 . ?
C11 H11B 0.9600 . ?
C11 H11C 0.9600 . ?
C12 C14 1.536(5) . ?
C12 C13 1.533(5) . ?
C12 C15 1.545(4) . ?
C13 H13A 0.9600 . ?
C13 H13B 0.9600 . ?
C13 H13C 0.9600 . ?
C14 H14A 0.9600 . ?
C14 H14B 0.9600 . ?
C14 H14C 0.9600 . ?
C15 Pd1 2.037(4) . ?
C15 H15A 0.9700 . ?
C15 H15B 0.9700 . ?
C16 C17 1.373(5) . ?
C16 C21 1.397(4) . ?
C16 H16 0.9300 . ?
C17 C18 1.390(5) . ?
C17 H17 0.9300 . ?
C18 C19 1.380(5) . ?
C18 H18 0.9300 . ?
C19 C20 1.381(5) . ?
C19 H19 0.9300 . ?
C20 C21 1.394(4) . ?
C20 H20 0.9300 . ?
C21 P1 1.814(4) . ?
C22 C27 1.386(5) . ?
C22 C23 1.389(5) . ?
C22 H22 0.9300 . ?
C23 C24 1.367(6) . ?
C23 H23 0.9300 . ?
C24 C25 1.360(6) . ?
C24 H24 0.9300 . ?
C25 C26 1.379(5) . ?
C25 H25 0.9300 . ?
C26 C27 1.385(5) . ?
C26 H26 0.9300 . ?
C27 P1 1.822(3) . ?
C28 C29 1.380(5) . ?
C28 C33 1.386(4) . ?
C28 H28 0.9300 . ?
C29 C30 1.346(6) . ?
C29 H29 0.9300 . ?
C30 C31 1.366(6) . ?
C30 H30 0.9300 . ?
C31 C32 1.386(5) . ?
C31 H31 0.9300 . ?
C32 C33 1.366(5) . ?
C32 H32 0.9300 . ?
C33 P1 1.821(3) . ?
C34 F14A 1.234(12) . ?
C34 F13 1.262(11) . ?
C34 F14B 1.278(18) . ?
C34 F12 1.313(11) . ?
C34 F13B 1.331(18) . ?
C34 F13A 1.360(13) . ?
C34 F12B 1.376(17) . ?
C34 F12A 1.429(13) . ?
C34 F14 1.449(12) . ?
C34 C35 1.497(5) . ?
C35 C36 1.373(5) . ?
C35 C40 1.389(5) . ?
C36 F8 1.346(4) . ?
C36 C37 1.378(5) . ?
C37 F9 1.339(4) . ?
C37 C38 1.394(5) . ?
C38 C39 1.374(5) . ?
C38 N3 1.410(4) . ?
C39 F10 1.334(4) . ?
C39 C40 1.381(5) . ?
C40 F11 1.342(4) . ?
C41 O3 1.231(4) . ?
C41 N3 1.333(4) . ?
C41 C42 1.526(4) . ?
C42 O4 1.444(4) . ?
C42 H42A 0.9700 . ?
C42 H42B 0.9700 . ?
C43 N4 1.272(4) . ?
C43 C44 1.495(4) . ?
C43 C45 1.512(5) . ?
C44 H44A 0.9600 . ?
C44 H44B 0.9600 . ?
C44 H44C 0.9600 . ?
C45 C47 1.525(5) . ?
C45 C46 1.541(4) . ?
C45 C48 1.546(4) . ?
C46 H46A 0.9600 . ?
C46 H46B 0.9600 . ?
C46 H46C 0.9600 . ?
C47 H47A 0.9600 . ?
C47 H47B 0.9600 . ?
C47 H47C 0.9600 . ?
C48 Pd2 2.033(4) . ?
C48 H48A 0.9700 . ?
C48 H48B 0.9700 . ?
C49 C50 1.384(5) . ?
C49 C54 1.387(5) . ?
C49 H49 0.9300 . ?
C50 C51 1.379(7) . ?
C50 H50 0.9300 . ?
C51 C52 1.371(7) . ?
C51 H51 0.9300 . ?
C52 C53 1.384(5) . ?
C52 H52 0.9300 . ?
C53 C54 1.386(5) . ?
C53 H53 0.9300 . ?
C54 P2 1.820(3) . ?
C55 C60 1.378(5) . ?
C55 C56 1.386(5) . ?
C55 H55 0.9300 . ?
C56 C57 1.385(6) . ?
C56 H56 0.9300 . ?
C57 C58 1.362(6) . ?
C57 H57 0.9300 . ?
C58 C59 1.375(6) . ?
C58 H58 0.9300 . ?
C59 C60 1.400(5) . ?
C59 H59 0.9300 . ?
C60 P2 1.815(4) . ?
C61 C62 1.379(5) . ?
C61 C66 1.386(5) . ?
C61 H61 0.9300 . ?
C62 C63 1.380(5) . ?
C62 H62 0.9300 . ?
C63 C64 1.379(6) . ?
C63 H63 0.9300 . ?
C64 C65 1.379(5) . ?
C64 H64 0.9300 . ?
C65 C66 1.397(4) . ?
C65 H65 0.9300 . ?
C66 P2 1.815(4) . ?
N1 Pd1 2.156(3) . ?
N2 O2 1.399(4) . ?
N2 Pd1 2.056(2) . ?
N3 Pd2 2.151(3) . ?
N4 O4 1.404(3) . ?
N4 Pd2 2.048(2) . ?
P1 Pd1 2.2459(8) . ?
P2 Pd2 2.2341(8) . ?
